data_2018112
loop_
_publ_author_name
'Rozycka-Sokolowska, Ewa'
'Borowski, Andrzej'
'Marciniak, Bernard'

_publ_section_title
;
 1-(Thiophen-3-yl)ethanone
;
_journal_coeditor_code SK3405
_journal_issue 6
_journal_name_full 'Acta Crystallographica Section C'
_journal_page_first o209
_journal_page_last o211
_journal_paper_doi 10.1107/S010827011101506X
_journal_volume 67
_journal_year 2011
_chemical_formula_iupac 'C6 H6 O S'
_chemical_formula_moiety 'C6 H6 O S'
_chemical_formula_sum 'C6 H6 O S'
_chemical_formula_weight 126.17
_chemical_name_systematic
;
1-(Thiophen-3-yl)ethanone
;
_space_group_IT_number 61
_symmetry_cell_setting orthorhombic
_symmetry_space_group_name_Hall '-P 2ac 2ab'
_symmetry_space_group_name_H-M 'P b c a'
_atom_sites_solution_hydrogens geom
_atom_sites_solution_primary direct
_atom_sites_solution_secondary difmap
_audit_creation_method SHELXL-97
_cell_angle_alpha 90.00
_cell_angle_beta 90.00
_cell_angle_gamma 90.00
_cell_formula_units_Z 8
_cell_length_a 14.592(3)
_cell_length_b 5.5108(11)
_cell_length_c 15.106(3)
_cell_measurement_reflns_used 6176
_cell_measurement_temperature 290(2)
_cell_measurement_theta_max 25.35
_cell_measurement_theta_min 2.70
_cell_volume 1214.7(4)
_computing_cell_refinement 'CrysAlis RED (Oxford Diffraction, 2008)'
_computing_data_collection 'CrysAlis CCD (Oxford Diffraction, 2008)'
_computing_data_reduction 'CrysAlis RED (Oxford Diffraction, 2008)'
_computing_molecular_graphics 'PLATON (Spek, 2009) and DIAMOND (Brandenburg, 2006)'
_computing_publication_material 'publCIF (Westrip, 2010)'
_computing_structure_refinement 'SHELXL97 (Sheldrick, 2008)'
_computing_structure_solution 'SHELXS97 (Sheldrick, 2008)'
_diffrn_ambient_temperature 290(2)
_diffrn_measured_fraction_theta_full 0.993
_diffrn_measured_fraction_theta_max 0.993
_diffrn_measurement_device_type 'Oxford Diffraction Xcalibur3 CCD'
_diffrn_measurement_method \w
_diffrn_radiation_monochromator graphite
_diffrn_radiation_source 'Enhance (Mo) X-ray Source'
_diffrn_radiation_type MoK\a
_diffrn_radiation_wavelength 0.71073
_diffrn_reflns_av_R_equivalents 0.0622
_diffrn_reflns_av_sigmaI/netI 0.0474
_diffrn_reflns_limit_h_max 17
_diffrn_reflns_limit_h_min -15
_diffrn_reflns_limit_k_max 6
_diffrn_reflns_limit_k_min -6
_diffrn_reflns_limit_l_max 18
_diffrn_reflns_limit_l_min -11
_diffrn_reflns_number 6176
_diffrn_reflns_theta_full 25.35
_diffrn_reflns_theta_max 25.35
_diffrn_reflns_theta_min 2.70
_diffrn_standards_decay_% 0
_diffrn_standards_interval_count 0
_diffrn_standards_interval_time 0
_diffrn_standards_number 0
_exptl_absorpt_coefficient_mu 0.420
_exptl_absorpt_correction_T_max 1.000
_exptl_absorpt_correction_T_min 0.966
_exptl_absorpt_correction_type multi-scan
_exptl_absorpt_process_details '(CrysAlis RED; Oxford Diffraction, 2008)'
_exptl_crystal_colour colourless
_exptl_crystal_density_diffrn 1.380
_exptl_crystal_density_method 'not measured'
_exptl_crystal_description columnar
_exptl_crystal_F_000 528
_exptl_crystal_size_max 0.42
_exptl_crystal_size_mid 0.28
_exptl_crystal_size_min 0.15
_refine_diff_density_max 0.158
_refine_diff_density_min -0.163
_refine_ls_extinction_coef 0.0053(10)
_refine_ls_extinction_expression Fc^*^=kFc[1+0.001xFc^2^\l^3^/sin(2\q)]^-1/4^
_refine_ls_extinction_method 'SHELXL97 (Sheldrick, 2008)'
_refine_ls_goodness_of_fit_ref 1.038
_refine_ls_hydrogen_treatment constr
_refine_ls_matrix_type full
_refine_ls_number_parameters 82
_refine_ls_number_reflns 1106
_refine_ls_number_restraints 0
_refine_ls_restrained_S_all 1.038
_refine_ls_R_factor_all 0.0861
_refine_ls_R_factor_gt 0.0404
_refine_ls_shift/su_max 0.000
_refine_ls_shift/su_mean 0.000
_refine_ls_structure_factor_coef Fsqd
_refine_ls_weighting_details 'calc w=1/[\s^2^(Fo^2^)+(0.0332P)^2^+0.0000P] where P=(Fo^2^+2Fc^2^)/3'
_refine_ls_weighting_scheme calc
_refine_ls_wR_factor_gt 0.0669
_refine_ls_wR_factor_ref 0.0825
_reflns_number_gt 683
_reflns_number_total 1106
_reflns_threshold_expression I>2\s(I)
_cod_data_source_file sk3405.cif
_cod_data_source_block I
_cod_database_code 2018112
_cod_database_fobs_code 2018112

loop_
_symmetry_equiv_pos_as_xyz
'x, y, z'
'-x+1/2, -y, z+1/2'
'-x, y+1/2, -z+1/2'
'x+1/2, -y+1/2, -z'
'-x, -y, -z'
'x-1/2, y, -z-1/2'
'x, -y-1/2, z-1/2'
'-x-1/2, y-1/2, z'

loop_
_atom_site_type_symbol
_atom_site_label
_atom_site_fract_x
_atom_site_fract_y
_atom_site_fract_z
_atom_site_U_iso_or_equiv
_atom_site_adp_type
_atom_site_calc_flag
_atom_site_refinement_flags
_atom_site_occupancy
_atom_site_symmetry_multiplicity
_atom_site_disorder_assembly
_atom_site_disorder_group
O O1 0.92563(12) 0.2250(3) -0.04321(12) 0.0603(6) Uani d . 1 1 C .
C C4 0.92740(17) 0.3294(5) 0.14413(17) 0.0433(7) Uani d . 1 1 . .
H H4 0.9613 0.4460 0.1140 0.052 Uiso calc R 1 1 A 1
C C3 0.88361(15) 0.1309(4) 0.10297(15) 0.0343(6) Uani d . 1 1 C .
C C2 0.83774(17) -0.0081(5) 0.16404(17) 0.0435(7) Uani d . 1 1 . .
H H2 0.8046 -0.1466 0.1494 0.052 Uiso calc R 1 1 B 1
C C6 0.88753(16) 0.0838(5) 0.00646(16) 0.0405(7) Uani d . 1 1 . .
C C7 0.84392(18) -0.1416(5) -0.02909(17) 0.0581(8) Uani d . 1 1 C .
H H7A 0.8451 -0.1379 -0.0926 0.087 Uiso calc R 1 1 . .
H H7B 0.7816 -0.1507 -0.0090 0.087 Uiso calc R 1 1 . .
H H7C 0.8771 -0.2810 -0.0084 0.087 Uiso calc R 1 1 . .
S S1 0.84751(8) 0.0981(2) 0.26867(6) 0.0473(4) Uani d P 0.848(3) 1 C 1
C C5 0.9139(7) 0.3296(19) 0.2339(6) 0.057(2) Uani d P 0.848(3) 1 C 1
H H5 0.9388 0.4454 0.2717 0.069 Uiso calc PR 0.848(3) 1 C 1
S S1A 0.9185(11) 0.365(3) 0.2463(9) 0.0473(4) Uani d P 0.152(3) 1 C 2
C C5A 0.845(2) 0.045(6) 0.242(2) 0.057(2) Uani d P 0.152(3) 1 C 2
H H5A 0.8225 -0.0415 0.2898 0.069 Uiso calc PR 0.152(3) 1 C 2

loop_
_atom_site_aniso_label
_atom_site_aniso_U_11
_atom_site_aniso_U_22
_atom_site_aniso_U_33
_atom_site_aniso_U_12
_atom_site_aniso_U_13
_atom_site_aniso_U_23
O1 0.0786(14) 0.0623(13) 0.0401(11) -0.0135(12) 0.0037(10) 0.0080(10)
C4 0.0449(17) 0.0409(17) 0.0440(17) -0.0057(13) 0.0027(12) 0.0019(13)
C3 0.0344(13) 0.0334(14) 0.0349(13) 0.0027(13) -0.0004(11) 0.0023(12)
C2 0.0431(16) 0.0435(15) 0.0438(15) -0.0028(14) 0.0038(13) 0.0035(13)
C6 0.0377(14) 0.0458(18) 0.0381(15) 0.0073(15) -0.0036(11) -0.0004(14)
C7 0.0660(18) 0.0569(18) 0.0514(16) -0.0047(17) -0.0009(15) -0.0115(15)
S1 0.0531(5) 0.0553(7) 0.0335(5) 0.0005(6) 0.0032(5) 0.0035(5)
C5 0.063(3) 0.052(5) 0.057(5) -0.005(3) -0.008(3) -0.009(3)
S1A 0.0531(5) 0.0553(7) 0.0335(5) 0.0005(6) 0.0032(5) 0.0035(5)
C5A 0.063(3) 0.052(5) 0.057(5) -0.005(3) -0.008(3) -0.009(3)

loop_
_atom_type_symbol
_atom_type_description
_atom_type_scat_dispersion_real
_atom_type_scat_dispersion_imag
_atom_type_scat_source
C C 0.0033 0.0016 'International Tables Vol C Tables 4.2.6.8 and 6.1.1.4'
H H 0.0000 0.0000 'International Tables Vol C Tables 4.2.6.8 and 6.1.1.4'
O O 0.0106 0.0060 'International Tables Vol C Tables 4.2.6.8 and 6.1.1.4'
S S 0.1246 0.1234 'International Tables Vol C Tables 4.2.6.8 and 6.1.1.4'

loop_
_geom_angle_atom_site_label_1
_geom_angle_atom_site_label_2
_geom_angle_atom_site_label_3
_geom_angle_site_symmetry_1
_geom_angle_site_symmetry_3
_geom_angle
_geom_angle_publ_flag
C5 C4 C3 . . 111.8(5) ?
C3 C4 S1A . . 119.6(7) ?
C5 C4 H4 . . 124.1 ?
C3 C4 H4 . . 124.1 ?
S1A C4 H4 . . 116.3 ?
C2 C3 C4 . . 110.9(2) ?
C2 C3 C6 . . 125.6(2) ?
C4 C3 C6 . . 123.5(2) ?
C5A C2 C3 . . 118.1(16) ?
C3 C2 S1 . . 113.2(2) ?
C5A C2 H2 . . 118.4 ?
C3 C2 H2 . . 123.4 ?
S1 C2 H2 . . 123.4 ?
O1 C6 C3 . . 120.8(2) ?
O1 C6 C7 . . 120.3(2) ?
C3 C6 C7 . . 118.8(2) ?
C6 C7 H7A . . 109.5 ?
C6 C7 H7B . . 109.5 ?
H7A C7 H7B . . 109.5 ?
C6 C7 H7C . . 109.5 ?
H7A C7 H7C . . 109.5 ?
H7B C7 H7C . . 109.5 ?
C5 S1 C2 . . 91.1(3) ?
C4 C5 S1 . . 112.9(5) ?
C4 C5 H5 . . 123.5 ?
S1 C5 H5 . . 123.5 ?
C4 S1A C5A . . 84.5(12) ?
C2 C5A S1A . . 107(2) ?
C2 C5A H5A . . 126.7 ?
S1A C5A H5A . . 126.7 ?

loop_
_geom_bond_atom_site_label_1
_geom_bond_atom_site_label_2
_geom_bond_site_symmetry_2
_geom_bond_distance
_geom_bond_publ_flag
O1 C6 . 1.215(3) ?
C4 C5 . 1.371(9) ?
C4 C3 . 1.411(3) ?
C4 S1A . 1.561(14) ?
C4 H4 . 0.9300 ?
C3 C2 . 1.373(3) ?
C3 C6 . 1.482(3) ?
C2 C5A . 1.22(3) ?
C2 S1 . 1.691(3) ?
C2 H2 . 0.9300 ?
C6 C7 . 1.496(3) ?
C7 H7A . 0.9600 ?
C7 H7B . 0.9600 ?
C7 H7C . 0.9600 ?
S1 C5 . 1.686(11) ?
C5 H5 . 0.9300 ?
S1A C5A . 2.06(4) ?
C5A H5A . 0.9300 ?

loop_
_geom_hbond_atom_site_label_D
_geom_hbond_atom_site_label_H
_geom_hbond_atom_site_label_A
_geom_hbond_site_symmetry_A
_geom_hbond_distance_DH
_geom_hbond_distance_HA
_geom_hbond_distance_DA
_geom_hbond_angle_DHA
C2 H2 Cg1 8_755 0.93 2.94 3.660(3) 136
C5 H5 Cg1 3_755 0.93 2.99 3.755(10) 141

loop_
_geom_torsion_atom_site_label_1
_geom_torsion_atom_site_label_2
_geom_torsion_atom_site_label_3
_geom_torsion_atom_site_label_4
_geom_torsion_site_symmetry_1
_geom_torsion_site_symmetry_2
_geom_torsion_site_symmetry_3
_geom_torsion_site_symmetry_4
_geom_torsion
_geom_torsion_publ_flag
C5 C4 C3 C2 . . . . 0.9(6) ?
S1A C4 C3 C2 . . . . -0.3(8) ?
C5 C4 C3 C6 . . . . -179.3(5) ?
S1A C4 C3 C6 . . . . 179.5(8) ?
C4 C3 C2 C5A . . . . -4.6(18) ?
C6 C3 C2 C5A . . . . 175.6(18) ?
C4 C3 C2 S1 . . . . -0.1(3) ?
C6 C3 C2 S1 . . . . -179.93(19) ?
C2 C3 C6 O1 . . . . 175.8(2) ?
C4 C3 C6 O1 . . . . -4.0(4) ?
C2 C3 C6 C7 . . . . -4.4(4) ?
C4 C3 C6 C7 . . . . 175.8(2) ?
C5A C2 S1 C5 . . . . 141(15) ?
C3 C2 S1 C5 . . . . -0.5(4) ?
C3 C4 C5 S1 . . . . -1.3(8) ?
S1A C4 C5 S1 . . . . 171(9) ?
C2 S1 C5 C4 . . . . 1.0(7) ?
C5 C4 S1A C5A . . . . -5(7) ?
C3 C4 S1A C5A . . . . 2.7(13) ?
C3 C2 C5A S1A . . . . 6(2) ?
S1 C2 C5A S1A . . . . -34(13) ?
C4 S1A C5A C2 . . . . -5(2) ?
